data_7050969
loop_
_publ_author_name
'Bertolasi, Valerio'
'Pretto, Loretta'
'Gilli, Paola'
'Ferretti, Valeria'
'Gilli, Gastone'

_publ_section_title
;
 Hydrogen-bonded supramolecular structures in co-crystals of ??- or
 ??-diketone enols with 2,6-diaminopyridine or 2,4-diaminopyrimidine
;
_journal_issue 11
_journal_name_full 'New Journal of Chemistry'
_journal_page_first 1559
_journal_paper_doi 10.1039/b205705k
_journal_volume 26
_journal_year 2002
_chemical_formula_moiety 'C6 H8 O2, (C6 H7 O2)-, (C4 H7 N4)+, H2 O'
_chemical_formula_sum 'C16 H24 N4 O5'
_chemical_formula_weight 352.39
_chemical_name_systematic
;
1,3-cyclohexanedionate,  2,6-diaminopyridinium,
1,3-cyclohexanedione enol, hydrate
;
_space_group_IT_number 2
_symmetry_cell_setting triclinic
_symmetry_space_group_name_Hall '-P 1'
_symmetry_space_group_name_H-M 'P -1'
_atom_sites_solution_hydrogens difmap
_atom_sites_solution_primary direct
_atom_sites_solution_secondary difmap
_audit_creation_method SHELXL-97
_cell_angle_alpha 91.37(3)
_cell_angle_beta 92.95(2)
_cell_angle_gamma 106.66(2)
_cell_formula_units_Z 2
_cell_length_a 8.642(2)
_cell_length_b 10.132(2)
_cell_length_c 10.721(5)
_cell_measurement_reflns_used 25
_cell_measurement_temperature 296
_cell_measurement_theta_max 14
_cell_measurement_theta_min 9
_cell_volume 897.4(5)
_computing_cell_refinement 'CAD4 Enraf-Nonius, 1984'
_computing_data_collection 'CAD4 Enraf-Nonius, 1984'
_computing_data_reduction 'MolEN (Fair, Enraf-Nonius, 1990)'
_computing_molecular_graphics 'ORTEPII (Johnson, 1976)'
_computing_publication_material
;
SHELXL-97 (Sheldrick, 1997), PARST (Nardelli, 1995)
;
_computing_structure_refinement 'SHELXL-97 (Sheldrick, 1997)'
_computing_structure_solution 'SIR92 (Altomare et al., 1994)'
_diffrn_ambient_temperature 296
_diffrn_measured_fraction_theta_full 1.000
_diffrn_measured_fraction_theta_max 1.000
_diffrn_measurement_device_type 'Enraf-Nonius Cad-4'
_diffrn_measurement_method \w/2\q
_diffrn_radiation_monochromator graphite
_diffrn_radiation_source 'fine-focus sealed tube'
_diffrn_radiation_type MoK\a
_diffrn_radiation_wavelength 0.71073
_diffrn_reflns_av_R_equivalents 0.013
_diffrn_reflns_av_sigmaI/netI 0.0212
_diffrn_reflns_limit_h_max 11
_diffrn_reflns_limit_h_min 0
_diffrn_reflns_limit_k_max 12
_diffrn_reflns_limit_k_min -13
_diffrn_reflns_limit_l_max 14
_diffrn_reflns_limit_l_min -14
_diffrn_reflns_number 4547
_diffrn_reflns_theta_full 27.96
_diffrn_reflns_theta_max 27.96
_diffrn_reflns_theta_min 2.10
_diffrn_standards_decay_% 0
_diffrn_standards_interval_time 120
_diffrn_standards_number 3
_exptl_absorpt_coefficient_mu 0.098
_exptl_absorpt_correction_type none
_exptl_crystal_colour yellow
_exptl_crystal_density_diffrn 1.304
_exptl_crystal_density_method 'not measured'
_exptl_crystal_description irregular
_exptl_crystal_F_000 376
_exptl_crystal_size_max 0.45
_exptl_crystal_size_mid 0.30
_exptl_crystal_size_min 0.25
_refine_diff_density_max 0.460
_refine_diff_density_min -0.207
_refine_diff_density_rms 0.047
_refine_ls_extinction_method none
_refine_ls_goodness_of_fit_ref 1.063
_refine_ls_hydrogen_treatment refall
_refine_ls_matrix_type full
_refine_ls_number_parameters 327
_refine_ls_number_reflns 4319
_refine_ls_number_restraints 0
_refine_ls_restrained_S_all 1.063
_refine_ls_R_factor_all 0.0854
_refine_ls_R_factor_gt 0.0540
_refine_ls_shift/su_max 0.006
_refine_ls_shift/su_mean 0.001
_refine_ls_structure_factor_coef Fsqd
_refine_ls_weighting_details 'calc w=1/[\s^2^(Fo^2^)+(0.1007P)^2^+0.0400P] where P=(Fo^2^+2Fc^2^)/3'
_refine_ls_weighting_scheme calc
_refine_ls_wR_factor_gt 0.1587
_refine_ls_wR_factor_ref 0.1731
_reflns_number_gt 2759
_reflns_number_total 4319
_reflns_threshold_expression I>2sigma(I)
_cod_data_source_file b205705k.txt
_cod_data_source_block (3)
_cod_original_formula_sum 'C16 H23 H N4 O5'
_cod_database_code 7050969

loop_
_symmetry_equiv_pos_as_xyz
'x, y, z'
'-x, -y, -z'

loop_
_atom_site_label
_atom_site_type_symbol
_atom_site_fract_x
_atom_site_fract_y
_atom_site_fract_z
_atom_site_U_iso_or_equiv
_atom_site_adp_type
_atom_site_occupancy
_atom_site_symmetry_multiplicity
_atom_site_calc_flag
_atom_site_refinement_flags
_atom_site_disorder_assembly
_atom_site_disorder_group
O11 O 0.48366(17) 0.26578(15) -0.04823(11) 0.0785(4) Uani 1 1 d . . .
O31 O 0.8737(2) 0.21300(16) 0.24601(12) 0.0874(5) Uani 1 1 d . . .
C11 C 0.5978(2) 0.21627(19) -0.01847(15) 0.0645(5) Uani 1 1 d . . .
C21 C 0.6810(2) 0.2424(2) 0.09954(16) 0.0732(6) Uani 1 1 d . . .
C31 C 0.8032(2) 0.18765(19) 0.13550(16) 0.0687(5) Uani 1 1 d . . .
C41 C 0.8554(3) 0.0945(3) 0.04680(18) 0.0811(7) Uani 1 1 d . . .
C51 C 0.8152(3) 0.1163(3) -0.0887(2) 0.0985(9) Uani 1 1 d . . .
C61 C 0.6451(3) 0.1249(2) -0.11198(17) 0.0694(5) Uani 1 1 d . . .
O12 O 1.17748(17) 0.34281(16) 0.69456(11) 0.0815(4) Uani 1 1 d . . .
O32 O 1.0980(3) 0.1147(2) 0.30078(16) 0.1107(8) Uani 1 1 d . . .
C12 C 1.1998(2) 0.2543(2) 0.62057(15) 0.0664(5) Uani 1 1 d . . .
C22 C 1.1336(2) 0.2346(2) 0.49516(15) 0.0699(5) Uani 1 1 d . . .
C32 C 1.1620(3) 0.1412(2) 0.41541(18) 0.0819(6) Uani 1 1 d . . .
C42 C 1.2721(5) 0.0559(4) 0.4502(3) 0.1233(14) Uani 1 1 d . . .
C52 C 1.3787(5) 0.1117(5) 0.5653(3) 0.1346(17) Uani 1 1 d . . .
C62 C 1.2984(4) 0.1631(3) 0.6642(2) 0.1004(10) Uani 1 1 d . . .
N1 N 0.14846(15) 0.50970(17) 0.14618(12) 0.0629(4) Uani 1 1 d . . .
C2 C 0.22214(19) 0.44339(19) 0.07192(14) 0.0586(4) Uani 1 1 d . . .
N2 N 0.1666(2) 0.4152(2) -0.04636(14) 0.0719(4) Uani 1 1 d . . .
N3 N 0.35183(17) 0.40231(19) 0.11101(13) 0.0675(4) Uani 1 1 d . . .
C4 C 0.4117(2) 0.4328(3) 0.23210(17) 0.0788(6) Uani 1 1 d . . .
C5 C 0.3453(2) 0.5007(3) 0.31079(16) 0.0794(6) Uani 1 1 d . . .
C6 C 0.20798(19) 0.5389(2) 0.26527(14) 0.0649(5) Uani 1 1 d . . .
N6 N 0.1370(2) 0.6051(2) 0.34008(14) 0.0844(6) Uani 1 1 d . . .
O1 O 0.75387(19) 0.3793(2) 0.40074(12) 0.0834(5) Uani 1 1 d . . .
H32 H 1.017(4) 0.160(3) 0.278(2) 0.133(11) Uani 1 1 d . . .
H21 H 0.654(2) 0.306(2) 0.158(2) 0.079(6) Uiso 1 1 d . . .
H411 H 0.966(4) 0.098(3) 0.070(3) 0.122(9) Uiso 1 1 d . . .
H412 H 0.778(4) -0.007(4) 0.061(3) 0.155(12) Uiso 1 1 d . . .
H511 H 0.827(3) 0.036(3) -0.144(2) 0.106(8) Uiso 1 1 d . . .
H512 H 0.896(6) 0.229(6) -0.109(5) 0.25(2) Uiso 1 1 d . . .
H611 H 0.634(3) 0.158(2) -0.190(3) 0.099(7) Uiso 1 1 d . . .
H612 H 0.558(3) 0.031(3) -0.111(2) 0.092(7) Uiso 1 1 d . . .
H22 H 1.067(3) 0.287(2) 0.4714(19) 0.077(6) Uiso 1 1 d . . .
H421 H 1.322(4) 0.044(3) 0.382(3) 0.133(11) Uiso 1 1 d . . .
H422 H 1.219(7) -0.034(6) 0.482(5) 0.25(3) Uiso 1 1 d . . .
H521 H 1.437(4) 0.058(3) 0.592(3) 0.130(10) Uiso 1 1 d . . .
H522 H 1.462(5) 0.204(5) 0.537(4) 0.21(2) Uiso 1 1 d . . .
H621 H 1.351(4) 0.197(3) 0.727(3) 0.112(9) Uiso 1 1 d . . .
H622 H 1.212(4) 0.083(4) 0.694(3) 0.158(15) Uiso 1 1 d . . .
H210 H 0.215(3) 0.378(2) -0.096(2) 0.089(7) Uiso 1 1 d . . .
H220 H 0.089(3) 0.441(2) -0.074(2) 0.079(6) Uiso 1 1 d . . .
H3 H 0.405(3) 0.355(2) 0.060(2) 0.080(6) Uiso 1 1 d . . .
H4 H 0.498(3) 0.402(2) 0.254(2) 0.086(6) Uiso 1 1 d . . .
H5 H 0.379(3) 0.526(2) 0.399(2) 0.091(7) Uiso 1 1 d . . .
H61 H 0.047(3) 0.619(2) 0.3181(19) 0.073(6) Uiso 1 1 d . . .
H62 H 0.163(2) 0.608(2) 0.422(2) 0.077(6) Uiso 1 1 d . . .
H11 H 0.794(4) 0.464(4) 0.371(3) 0.141(13) Uiso 1 1 d . . .
H12 H 0.798(3) 0.324(3) 0.355(3) 0.103(8) Uiso 1 1 d . . .

loop_
_atom_site_aniso_label
_atom_site_aniso_U_11
_atom_site_aniso_U_22
_atom_site_aniso_U_33
_atom_site_aniso_U_23
_atom_site_aniso_U_13
_atom_site_aniso_U_12
O11 0.0896(9) 0.1078(10) 0.0532(7) -0.0183(6) -0.0287(6) 0.0602(8)
O31 0.1172(11) 0.1074(10) 0.0566(7) -0.0295(7) -0.0448(7) 0.0738(9)
C11 0.0769(11) 0.0718(10) 0.0501(8) -0.0103(7) -0.0222(7) 0.0354(9)
C21 0.0951(13) 0.0857(12) 0.0521(9) -0.0244(8) -0.0310(9) 0.0554(11)
C31 0.0915(12) 0.0726(11) 0.0500(8) -0.0174(7) -0.0304(8) 0.0440(9)
C41 0.1081(16) 0.0939(15) 0.0588(10) -0.0224(10) -0.0337(10) 0.0657(13)
C51 0.1116(17) 0.140(2) 0.0663(12) -0.0402(13) -0.0370(12) 0.0826(17)
C61 0.0901(13) 0.0764(12) 0.0473(9) -0.0145(8) -0.0259(8) 0.0396(11)
O12 0.0901(9) 0.1260(11) 0.0470(6) -0.0253(7) -0.0216(6) 0.0673(8)
O32 0.1388(15) 0.1558(17) 0.0664(9) -0.0551(10) -0.0580(9) 0.1048(14)
C12 0.0668(10) 0.0930(12) 0.0469(8) -0.0163(8) -0.0200(7) 0.0406(9)
C22 0.0803(11) 0.0957(13) 0.0477(8) -0.0169(8) -0.0266(8) 0.0547(10)
C32 0.0948(13) 0.1069(15) 0.0584(10) -0.0305(10) -0.0379(9) 0.0624(12)
C42 0.157(3) 0.163(3) 0.0871(16) -0.0664(18) -0.0720(17) 0.125(2)
C52 0.162(3) 0.199(4) 0.0887(17) -0.066(2) -0.072(2) 0.145(3)
C62 0.131(2) 0.125(2) 0.0649(12) -0.0337(13) -0.0572(14) 0.0818(19)
N1 0.0474(7) 0.1054(11) 0.0376(6) 0.0009(6) -0.0035(5) 0.0262(7)
C2 0.0486(8) 0.0836(11) 0.0409(7) 0.0019(7) -0.0016(6) 0.0156(7)
N2 0.0715(10) 0.1037(13) 0.0445(7) -0.0122(7) -0.0101(7) 0.0352(9)
N3 0.0567(8) 0.1016(12) 0.0485(7) -0.0037(7) -0.0022(6) 0.0314(8)
C4 0.0607(10) 0.1346(18) 0.0511(9) -0.0002(10) -0.0079(8) 0.0464(11)
C5 0.0558(9) 0.1507(19) 0.0393(8) -0.0038(10) -0.0085(7) 0.0445(11)
C6 0.0478(8) 0.1118(14) 0.0372(7) 0.0002(8) -0.0007(6) 0.0270(8)
N6 0.0657(9) 0.1642(18) 0.0374(7) -0.0084(8) -0.0057(6) 0.0584(11)
O1 0.0902(10) 0.1235(14) 0.0457(7) -0.0135(8) -0.0084(6) 0.0491(10)
H32 0.18(3) 0.14(3) 0.069(19) -0.052(17) -0.013(19) 0.04(2)

loop_
_atom_type_symbol
_atom_type_description
_atom_type_scat_dispersion_real
_atom_type_scat_dispersion_imag
_atom_type_scat_source
O O 0.0106 0.0060 'International Tables Vol C Tables 4.2.6.8 and 6.1.1.4'
C C 0.0033 0.0016 'International Tables Vol C Tables 4.2.6.8 and 6.1.1.4'
N N 0.0061 0.0033 'International Tables Vol C Tables 4.2.6.8 and 6.1.1.4'
H H 0.0000 0.0000 'International Tables Vol C Tables 4.2.6.8 and 6.1.1.4'
H H 0.0000 0.0000 'International Tables Vol C Tables 4.2.6.8 and 6.1.1.4'

loop_
_geom_angle_atom_site_label_1
_geom_angle_atom_site_label_2
_geom_angle_atom_site_label_3
_geom_angle
_geom_angle_site_symmetry_1
_geom_angle_site_symmetry_3
_geom_angle_publ_flag
O11 C11 C21 122.34(16) . . ?
O11 C11 C61 118.77(14) . . ?
C21 C11 C61 118.89(15) . . ?
H21 C21 C31 117.7(12) . . ?
H21 C21 C11 118.6(12) . . ?
C31 C21 C11 123.65(16) . . ?
O31 C31 C21 121.17(16) . . ?
O31 C31 C41 118.68(15) . . ?
C21 C31 C41 120.15(14) . . ?
H411 C41 H412 109(3) . . ?
H411 C41 C31 108.7(17) . . ?
H412 C41 C31 105.6(19) . . ?
H411 C41 C51 117.1(18) . . ?
H412 C41 C51 102.7(19) . . ?
C31 C41 C51 112.89(16) . . ?
H511 C51 H512 118(3) . . ?
H511 C51 C61 107.5(14) . . ?
H512 C51 C61 103(2) . . ?
H511 C51 C41 109.9(15) . . ?
H512 C51 C41 106(3) . . ?
C61 C51 C41 112.9(2) . . ?
H611 C61 H612 106(2) . . ?
H611 C61 C11 108.1(15) . . ?
H612 C61 C11 105.5(13) . . ?
H611 C61 C51 109.6(16) . . ?
H612 C61 C51 113.8(13) . . ?
C11 C61 C51 113.67(15) . . ?
C32 O32 H32 115.3(14) . . ?
O12 C12 C22 122.77(15) . . ?
O12 C12 C62 119.47(14) . . ?
C22 C12 C62 117.76(15) . . ?
H22 C22 C32 121.0(13) . . ?
H22 C22 C12 116.8(13) . . ?
C32 C22 C12 122.15(15) . . ?
O32 C32 C22 124.47(16) . . ?
O32 C32 C42 113.08(17) . . ?
C22 C32 C42 122.45(16) . . ?
H421 C42 H422 108(4) . . ?
H421 C42 C32 107(2) . . ?
H422 C42 C32 115(3) . . ?
H421 C42 C52 116(2) . . ?
H422 C42 C52 97(3) . . ?
C32 C42 C52 112.70(19) . . ?
H521 C52 H522 106(3) . . ?
H521 C52 C62 114(2) . . ?
H522 C52 C62 102(3) . . ?
H521 C52 C42 114(2) . . ?
H522 C52 C42 105(3) . . ?
C62 C52 C42 114.4(3) . . ?
H621 C62 H622 104(3) . . ?
H621 C62 C52 118(2) . . ?
H622 C62 C52 108(2) . . ?
H621 C62 C12 109(2) . . ?
H622 C62 C12 101(2) . . ?
C52 C62 C12 114.4(2) . . ?
C2 N1 C6 117.97(13) . . ?
N2 C2 N1 118.90(15) . . ?
N2 C2 N3 117.96(16) . . ?
N1 C2 N3 123.14(14) . . ?
H220 N2 H210 119(2) . . ?
H220 N2 C2 120.4(16) . . ?
H210 N2 C2 120.2(16) . . ?
H3 N3 C2 124.3(13) . . ?
H3 N3 C4 117.2(13) . . ?
C2 N3 C4 118.45(16) . . ?
H4 C4 C5 123.3(15) . . ?
H4 C4 N3 115.2(15) . . ?
C5 C4 N3 121.49(17) . . ?
H5 C5 C4 127.2(14) . . ?
H5 C5 C6 115.2(14) . . ?
C4 C5 C6 117.56(16) . . ?
N6 C6 N1 118.83(15) . . ?
N6 C6 C5 119.80(15) . . ?
N1 C6 C5 121.37(16) . . ?
H61 N6 H62 117.2(19) . . ?
H61 N6 C6 121.2(14) . . ?
H62 N6 C6 117.8(14) . . ?
H11 O1 H12 105(3) . . ?

loop_
_geom_bond_atom_site_label_1
_geom_bond_atom_site_label_2
_geom_bond_distance
_geom_bond_site_symmetry_2
_geom_bond_publ_flag
O11 C11 1.259(2) . ?
O31 C31 1.2895(19) . ?
C11 C21 1.403(2) . ?
C11 C61 1.498(3) . ?
C21 H21 0.97(2) . ?
C21 C31 1.370(2) . ?
C31 C41 1.498(3) . ?
C41 H411 0.97(3) . ?
C41 H412 1.07(4) . ?
C41 C51 1.512(3) . ?
C51 H511 1.03(3) . ?
C51 H512 1.19(6) . ?
C51 C61 1.505(3) . ?
C61 H611 0.92(3) . ?
C61 H612 1.03(2) . ?
O12 C12 1.245(2) . ?
O32 C32 1.310(2) . ?
O32 H32 0.96(4) . ?
C12 C22 1.420(2) . ?
C12 C62 1.493(3) . ?
C22 H22 0.91(2) . ?
C22 C32 1.343(3) . ?
C32 C42 1.497(3) . ?
C42 H421 0.89(3) . ?
C42 H422 0.98(5) . ?
C42 C52 1.497(3) . ?
C52 H521 0.88(3) . ?
C52 H522 1.06(4) . ?
C52 C62 1.460(4) . ?
C62 H621 0.80(3) . ?
C62 H622 1.01(3) . ?
N1 C2 1.328(2) . ?
N1 C6 1.345(2) . ?
C2 N2 1.327(2) . ?
C2 N3 1.354(2) . ?
N2 H220 0.83(2) . ?
N2 H210 0.84(3) . ?
N3 H3 0.94(2) . ?
N3 C4 1.367(2) . ?
C4 H4 0.91(2) . ?
C4 C5 1.328(3) . ?
C5 H5 0.98(3) . ?
C5 C6 1.417(2) . ?
C6 N6 1.315(2) . ?
N6 H61 0.85(2) . ?
N6 H62 0.89(2) . ?
O1 H11 0.90(4) . ?
O1 H12 0.91(3) . ?

loop_
_cod_related_entry_id
_cod_related_entry_database
_cod_related_entry_code
1 ChemSpider 30652853
